data_7225349
loop_
_publ_author_name
'Mohammad, Akbar'
'MISHRA, VEENU'
'Chandra, Prakash'
'Shaikh, Mobin M.'

_publ_section_title
;
 Reduction of selective polyaromatic nitrotriptycene via azoxytriptycene
 intermediate under ambient conditions using cobalt/cobalt oxide
 nanocomposite (CoNC)
;
_journal_name_full 'RSC Adv.'
_journal_paper_doi 10.1039/C6RA12920J
_journal_year 2016
_chemical_formula_sum 'C21 H19 Cl2 N3'
_chemical_formula_weight 384.29
_space_group_crystal_system monoclinic
_space_group_IT_number 14
_space_group_name_Hall '-P 2yn'
_space_group_name_H-M_alt 'P 1 21/n 1'
_symmetry_space_group_name_Hall '-P 2yn'
_symmetry_space_group_name_H-M 'P 1 21/n 1'
_atom_sites_solution_hydrogens geom
_audit_creation_method SHELXL-2014/7
_audit_update_record
;
2015-09-07 deposited with the CCDC.
2016-05-27 downloaded from the CCDC.
;
_cell_angle_alpha 90
_cell_angle_beta 100.28(3)
_cell_angle_gamma 90
_cell_formula_units_Z 4
_cell_length_a 12.084(6)
_cell_length_b 9.0350(12)
_cell_length_c 17.401(6)
_cell_measurement_reflns_used 2607
_cell_measurement_temperature 293(2)
_cell_measurement_theta_max 68.7520
_cell_measurement_theta_min 4.9040
_cell_volume 1869.3(12)
_computing_cell_refinement 'CrysAlis RED, Oxford Diffraction Ltd.,'
_computing_data_collection 'CrysAlis CCD, Oxford Diffraction Ltd.,'
_computing_data_reduction 'CrysAlis RED, Oxford Diffraction Ltd.,'
_computing_molecular_graphics Ortep3
_computing_publication_material Shelx97
_computing_structure_refinement 'SHELXL-2014/7 (Sheldrick, 2014)'
_computing_structure_solution 'SHELXS-97 (Sheldrick, 1997)'
_diffrn_ambient_temperature 293(2)
_diffrn_detector_area_resol_mean 16.0309
_diffrn_measured_fraction_theta_full 0.996
_diffrn_measured_fraction_theta_max 0.998
_diffrn_measurement_device_type 'OXFORD DIFFRACTION SUPER NOVA'
_diffrn_measurement_method \w/q-scan
_diffrn_radiation_monochromator graphite
_diffrn_radiation_source 'Micro-Focus (Cu) X-ray Source'
_diffrn_radiation_type CuK\a
_diffrn_radiation_wavelength 1.54184
_diffrn_reflns_av_R_equivalents 0.0352
_diffrn_reflns_av_unetI/netI 0.0308
_diffrn_reflns_Laue_measured_fraction_full 0.996
_diffrn_reflns_Laue_measured_fraction_max 0.998
_diffrn_reflns_limit_h_max 9
_diffrn_reflns_limit_h_min -10
_diffrn_reflns_limit_k_max 6
_diffrn_reflns_limit_k_min -7
_diffrn_reflns_limit_l_max 14
_diffrn_reflns_limit_l_min -14
_diffrn_reflns_number 3830
_diffrn_reflns_point_group_measured_fraction_full 0.996
_diffrn_reflns_point_group_measured_fraction_max 0.998
_diffrn_reflns_theta_full 30.000
_diffrn_reflns_theta_max 39.994
_diffrn_reflns_theta_min 4.893
_exptl_absorpt_coefficient_mu 3.188
_exptl_absorpt_correction_T_max 1.00000
_exptl_absorpt_correction_T_min 0.50552
_exptl_absorpt_correction_type multi-scan
_exptl_absorpt_process_details
;
CrysAlisPro, Agilent Technologies,
Version 1.171.37.33 (release 27-03-2014 CrysAlis171 .NET)
(compiled Mar 27 2014,17:12:48)
Empirical absorption correction using spherical harmonics,
 implemented in SCALE3 ABSPACK scaling algorithm.
;
_exptl_crystal_colour Brown
_exptl_crystal_density_diffrn 1.366
_exptl_crystal_density_method 'not measured'
_exptl_crystal_description Block
_exptl_crystal_F_000 800
_exptl_crystal_size_max 0.330
_exptl_crystal_size_mid 0.260
_exptl_crystal_size_min 0.210
_refine_diff_density_max 1.065
_refine_diff_density_min -0.617
_refine_diff_density_rms 0.082
_refine_ls_extinction_method none
_refine_ls_goodness_of_fit_ref 1.076
_refine_ls_hydrogen_treatment constr
_refine_ls_matrix_type full
_refine_ls_number_parameters 235
_refine_ls_number_reflns 1132
_refine_ls_number_restraints 0
_refine_ls_restrained_S_all 1.076
_refine_ls_R_factor_all 0.0850
_refine_ls_R_factor_gt 0.0812
_refine_ls_shift/su_max 0.000
_refine_ls_shift/su_mean 0.000
_refine_ls_structure_factor_coef Fsqd
_refine_ls_weighting_details 'w=1/[\s^2^(Fo^2^)+(0.1699P)^2^+6.3289P] where P=(Fo^2^+2Fc^2^)/3'
_refine_ls_weighting_scheme calc
_refine_ls_wR_factor_gt 0.2345
_refine_ls_wR_factor_ref 0.2400
_reflns_Friedel_coverage 0.000
_reflns_number_gt 1036
_reflns_number_total 1132
_reflns_threshold_expression 'I > 2\s(I)'
_cod_data_source_file c6ra12920j2.cif
_cod_data_source_block shelx
_cod_original_cell_volume 1869.3(11)
_cod_database_code 7225349
_shelx_shelxl_version_number 2014/7
_shelx_space_group_comment
;
The symmetry employed for this shelxl refinement is uniquely defined
by the following loop, which should always be used as a source of
symmetry information in preference to the above space-group names.
They are only intended as comments.
;
_shelx_estimated_absorpt_t_min 0.419
_shelx_estimated_absorpt_t_max 0.554

loop_
_space_group_symop_operation_xyz
'x, y, z'
'-x+1/2, y+1/2, -z+1/2'
'-x, -y, -z'
'x-1/2, -y-1/2, z-1/2'

loop_
_atom_site_label
_atom_site_type_symbol
_atom_site_fract_x
_atom_site_fract_y
_atom_site_fract_z
_atom_site_U_iso_or_equiv
_atom_site_adp_type
_atom_site_occupancy
_atom_site_site_symmetry_order
_atom_site_calc_flag
_atom_site_refinement_flags_posn
_atom_site_refinement_flags_adp
N1 N -0.0554(7) 0.2599(8) 1.0150(4) 0.051(2) Uani 1 1 d . .
H1A H -0.1236 0.2669 1.0225 0.061 Uiso 1 1 calc R U
H1B H -0.0328 0.3134 0.9799 0.061 Uiso 1 1 calc R U
N2 N 0.5771(6) 0.0555(8) 1.3950(5) 0.063(3) Uani 1 1 d . .
H2A H 0.6338 0.1136 1.4078 0.076 Uiso 1 1 calc R U
H2B H 0.5568 -0.0018 1.4295 0.076 Uiso 1 1 calc R U
N3 N 0.3427(7) -0.5815(12) 1.0443(5) 0.084(3) Uani 1 1 d . .
H3A H 0.3663 -0.6191 1.0048 0.101 Uiso 1 1 calc R U
H3B H 0.3218 -0.6385 1.0786 0.101 Uiso 1 1 calc R U
C1 C 0.0189(10) 0.1616(11) 1.0598(6) 0.036(3) Uani 1 1 d . .
C2 C -0.0123(8) 0.0735(13) 1.1167(7) 0.041(3) Uani 1 1 d . .
H2 H -0.0862 0.0773 1.1251 0.049 Uiso 1 1 calc R U
C3 C 0.0631(11) -0.0208(10) 1.1618(5) 0.043(3) Uani 1 1 d . .
H3 H 0.0396 -0.0784 1.2002 0.051 Uiso 1 1 calc R U
C4 C 0.1724(9) -0.0300(10) 1.1503(5) 0.031(2) Uani 1 1 d . .
C5 C 0.2052(8) 0.0592(11) 1.0930(6) 0.036(3) Uani 1 1 d . .
C6 C 0.1298(10) 0.1536(10) 1.0477(5) 0.036(3) Uani 1 1 d . .
H6 H 0.1531 0.2115 1.0094 0.043 Uiso 1 1 calc R U
C7 C 0.5179(9) 0.0542(12) 1.3183(6) 0.039(3) Uani 1 1 d . .
C8 C 0.4244(10) -0.0385(10) 1.2984(7) 0.044(3) Uani 1 1 d . .
H8 H 0.4026 -0.1010 1.3355 0.053 Uiso 1 1 calc R U
C9 C 0.3652(7) -0.0359(10) 1.2231(7) 0.036(3) Uani 1 1 d . .
C10 C 0.3975(9) 0.0540(11) 1.1663(6) 0.037(3) Uani 1 1 d . .
C11 C 0.4891(10) 0.1439(10) 1.1876(7) 0.044(3) Uani 1 1 d . .
H11 H 0.5113 0.2060 1.1505 0.052 Uiso 1 1 calc R U
C12 C 0.5488(8) 0.1446(11) 1.2624(9) 0.051(3) Uani 1 1 d . .
H12 H 0.6106 0.2068 1.2753 0.061 Uiso 1 1 calc R U
C13 C 0.3386(8) -0.4328(14) 1.0525(9) 0.054(3) Uani 1 1 d . .
C14 C 0.3723(8) -0.3420(19) 0.9973(6) 0.053(3) Uani 1 1 d . .
H14 H 0.3976 -0.3831 0.9546 0.064 Uiso 1 1 calc R U
C15 C 0.3685(7) -0.1919(15) 1.0050(7) 0.046(3) Uani 1 1 d . .
H15 H 0.3905 -0.1316 0.9671 0.055 Uiso 1 1 calc R U
C16 C 0.3326(7) -0.1285(12) 1.0682(7) 0.037(3) Uani 1 1 d . .
C17 C 0.3001(7) -0.2207(15) 1.1244(6) 0.037(3) Uani 1 1 d . .
C18 C 0.3026(7) -0.3711(16) 1.1180(6) 0.046(3) Uani 1 1 d . .
H18 H 0.2810 -0.4313 1.1560 0.055 Uiso 1 1 calc R U
C19 C 0.3260(8) 0.0334(10) 1.0856(5) 0.035(2) Uani 1 1 d . .
H19 H 0.3504 0.0962 1.0458 0.042 Uiso 1 1 calc R U
C20 C 0.2637(7) -0.1328(10) 1.1898(5) 0.036(3) Uani 1 1 d . .
H20 H 0.2391 -0.1958 1.2294 0.043 Uiso 1 1 calc R U
C111 C 0.3989(9) 0.2466(12) 0.8132(7) 0.090(4) Uani 1 1 d . .
H11A H 0.4780 0.2406 0.8365 0.107 Uiso 1 1 calc R U
H11B H 0.3886 0.1978 0.7628 0.107 Uiso 1 1 calc R U
Cl1 Cl 0.3184(2) 0.1559(3) 0.87372(15) 0.0800(13) Uani 1 1 d . .
Cl2 Cl 0.3591(3) 0.4328(4) 0.8005(2) 0.1085(15) Uani 1 1 d . .

loop_
_atom_site_aniso_label
_atom_site_aniso_U_11
_atom_site_aniso_U_22
_atom_site_aniso_U_33
_atom_site_aniso_U_23
_atom_site_aniso_U_13
_atom_site_aniso_U_12
N1 0.039(5) 0.053(5) 0.059(5) 0.002(5) 0.003(4) 0.010(5)
N2 0.056(5) 0.073(6) 0.056(7) -0.007(5) -0.003(5) -0.014(4)
N3 0.085(7) 0.075(10) 0.095(7) -0.004(6) 0.023(5) -0.008(5)
C1 0.025(9) 0.033(7) 0.043(8) -0.012(6) -0.013(7) 0.001(6)
C2 0.036(7) 0.041(6) 0.047(7) -0.006(6) 0.007(7) -0.007(7)
C3 0.061(10) 0.031(6) 0.036(6) -0.001(6) 0.008(7) 0.002(6)
C4 0.024(8) 0.038(6) 0.033(6) -0.008(6) 0.007(6) -0.003(6)
C5 0.037(9) 0.036(6) 0.034(6) -0.004(5) 0.003(7) 0.000(7)
C6 0.038(9) 0.038(7) 0.030(6) -0.003(5) 0.000(6) -0.005(6)
C7 0.042(8) 0.046(7) 0.022(8) -0.009(7) -0.014(7) 0.009(6)
C8 0.040(7) 0.043(7) 0.046(9) -0.003(6) 0.000(6) 0.010(6)
C9 0.033(7) 0.030(6) 0.039(8) -0.003(7) -0.005(7) 0.002(5)
C10 0.035(7) 0.026(6) 0.049(8) 0.000(7) 0.007(7) -0.006(6)
C11 0.047(7) 0.041(7) 0.044(9) 0.010(5) 0.009(6) 0.006(7)
C12 0.049(7) 0.046(7) 0.053(9) -0.004(7) -0.003(8) 0.004(5)
C13 0.043(7) 0.011(9) 0.098(11) -0.012(9) -0.014(7) 0.005(5)
C14 0.044(7) 0.061(11) 0.051(8) 0.002(8) 0.000(6) 0.008(6)
C15 0.034(6) 0.045(10) 0.055(9) 0.022(7) -0.002(6) 0.002(5)
C16 0.026(6) 0.062(9) 0.021(7) 0.005(8) 0.001(5) 0.011(5)
C17 0.026(6) 0.042(9) 0.039(8) -0.011(8) -0.003(5) 0.010(5)
C18 0.033(6) 0.052(11) 0.052(8) -0.005(7) 0.004(5) 0.009(5)
C19 0.039(8) 0.032(8) 0.035(7) -0.001(5) 0.006(6) -0.002(5)
C20 0.040(7) 0.034(6) 0.034(6) 0.012(5) 0.007(6) 0.005(6)
C111 0.077(8) 0.091(9) 0.102(9) -0.003(7) 0.018(7) 0.023(7)
Cl1 0.083(2) 0.083(2) 0.072(2) 0.0159(15) 0.0102(17) 0.0132(15)
Cl2 0.095(3) 0.111(3) 0.127(3) 0.022(2) 0.041(2) 0.009(2)

loop_
_atom_type_symbol
_atom_type_description
_atom_type_scat_dispersion_real
_atom_type_scat_dispersion_imag
_atom_type_scat_source
C C 0.0181 0.0091 'International Tables Vol C Tables 4.2.6.8 and 6.1.1.4'
H H 0.0000 0.0000 'International Tables Vol C Tables 4.2.6.8 and 6.1.1.4'
N N 0.0311 0.0180 'International Tables Vol C Tables 4.2.6.8 and 6.1.1.4'
Cl Cl 0.3639 0.7018 'International Tables Vol C Tables 4.2.6.8 and 6.1.1.4'

loop_
_geom_angle_atom_site_label_1
_geom_angle_atom_site_label_2
_geom_angle_atom_site_label_3
_geom_angle
C1 N1 H1A 120.0
C1 N1 H1B 120.0
H1A N1 H1B 120.0
C7 N2 H2A 120.0
C7 N2 H2B 120.0
H2A N2 H2B 120.0
C13 N3 H3A 120.0
C13 N3 H3B 120.0
H3A N3 H3B 120.0
C2 C1 C6 118.3(8)
C2 C1 N1 122.6(10)
C6 C1 N1 119.2(11)
C1 C2 C3 121.8(8)
C1 C2 H2 119.1
C3 C2 H2 119.1
C4 C3 C2 120.5(8)
C4 C3 H3 119.7
C2 C3 H3 119.7
C3 C4 C5 118.2(8)
C3 C4 C20 127.9(10)
C5 C4 C20 113.8(9)
C6 C5 C4 121.3(8)
C6 C5 C19 126.6(10)
C4 C5 C19 112.0(10)
C5 C6 C1 119.9(8)
C5 C6 H6 120.1
C1 C6 H6 120.1
C12 C7 N2 121.0(11)
C12 C7 C8 119.4(8)
N2 C7 C8 119.7(11)
C9 C8 C7 119.0(8)
C9 C8 H8 120.5
C7 C8 H8 120.5
C8 C9 C10 121.6(8)
C8 C9 C20 126.4(10)
C10 C9 C20 111.9(9)
C11 C10 C9 118.1(8)
C11 C10 C19 128.3(11)
C9 C10 C19 113.6(9)
C10 C11 C12 121.5(8)
C10 C11 H11 119.2
C12 C11 H11 119.2
C11 C12 C7 120.5(9)
C11 C12 H12 119.8
C7 C12 H12 119.8
N3 C13 C14 119.8(14)
N3 C13 C18 120.1(14)
C14 C13 C18 120.0(9)
C15 C14 C13 120.2(9)
C15 C14 H14 119.9
C13 C14 H14 119.9
C14 C15 C16 120.9(9)
C14 C15 H15 119.5
C16 C15 H15 119.5
C15 C16 C17 118.7(9)
C15 C16 C19 127.1(11)
C17 C16 C19 114.2(10)
C18 C17 C16 121.6(9)
C18 C17 C20 126.7(11)
C16 C17 C20 111.7(10)
C17 C18 C13 118.5(10)
C17 C18 H18 120.8
C13 C18 H18 120.8
C16 C19 C5 104.8(7)
C16 C19 C10 105.3(7)
C5 C19 C10 107.6(7)
C16 C19 H19 112.8
C5 C19 H19 112.8
C10 C19 H19 112.8
C4 C20 C17 105.5(7)
C4 C20 C9 106.9(7)
C17 C20 C9 105.2(7)
C4 C20 H20 112.9
C17 C20 H20 112.9
C9 C20 H20 112.9
Cl2 C111 Cl1 110.7(6)
Cl2 C111 H11A 109.5
Cl1 C111 H11A 109.5
Cl2 C111 H11B 109.5
Cl1 C111 H11B 109.5
H11A C111 H11B 108.1

loop_
_geom_bond_atom_site_label_1
_geom_bond_atom_site_label_2
_geom_bond_distance
N1 C1 1.398(11)
N1 H1A 0.8600
N1 H1B 0.8600
N2 C7 1.397(11)
N2 H2A 0.8600
N2 H2B 0.8600
N3 C13 1.353(12)
N3 H3A 0.8600
N3 H3B 0.8600
C1 C2 1.374(12)
C1 C6 1.394(12)
C2 C3 1.385(12)
C2 H2 0.9300
C3 C4 1.373(11)
C3 H3 0.9300
C4 C5 1.394(11)
C4 C20 1.511(12)
C5 C6 1.386(11)
C5 C19 1.506(12)
C6 H6 0.9300
C7 C12 1.373(12)
C7 C8 1.399(12)
C8 C9 1.377(12)
C8 H8 0.9300
C9 C10 1.388(11)
C9 C20 1.533(12)
C10 C11 1.370(12)
C10 C19 1.522(12)
C11 C12 1.370(13)
C11 H11 0.9300
C12 H12 0.9300
C13 C14 1.379(13)
C13 C18 1.406(14)
C14 C15 1.364(13)
C14 H14 0.9300
C15 C16 1.377(12)
C15 H15 0.9300
C16 C17 1.393(12)
C16 C19 1.499(13)
C17 C18 1.364(13)
C17 C20 1.516(12)
C18 H18 0.9300
C19 H19 0.9800
C20 H20 0.9800
C111 Cl2 1.753(12)
C111 Cl1 1.759(12)
C111 H11A 0.9700
C111 H11B 0.9700

loop_
_geom_torsion_atom_site_label_1
_geom_torsion_atom_site_label_2
_geom_torsion_atom_site_label_3
_geom_torsion_atom_site_label_4
_geom_torsion
C6 C1 C2 C3 0.4(11)
N1 C1 C2 C3 -178.5(7)
C1 C2 C3 C4 -0.6(12)
C2 C3 C4 C5 0.8(11)
C2 C3 C4 C20 -175.7(8)
C3 C4 C5 C6 -0.8(11)
C20 C4 C5 C6 176.1(7)
C3 C4 C5 C19 -178.3(7)
C20 C4 C5 C19 -1.3(10)
C4 C5 C6 C1 0.7(11)
C19 C5 C6 C1 177.7(7)
C2 C1 C6 C5 -0.5(11)
N1 C1 C6 C5 178.5(7)
C12 C7 C8 C9 -0.4(11)
N2 C7 C8 C9 178.4(7)
C7 C8 C9 C10 1.4(12)
C7 C8 C9 C20 177.7(7)
C8 C9 C10 C11 -1.7(11)
C20 C9 C10 C11 -178.4(7)
C8 C9 C10 C19 176.1(7)
C20 C9 C10 C19 -0.6(10)
C9 C10 C11 C12 0.9(11)
C19 C10 C11 C12 -176.5(8)
C10 C11 C12 C7 0.0(12)
N2 C7 C12 C11 -179.1(7)
C8 C7 C12 C11 -0.3(12)
N3 C13 C14 C15 -179.9(8)
C18 C13 C14 C15 -1.4(13)
C13 C14 C15 C16 0.8(13)
C14 C15 C16 C17 0.1(12)
C14 C15 C16 C19 178.7(8)
C15 C16 C17 C18 -0.3(12)
C19 C16 C17 C18 -179.1(7)
C15 C16 C17 C20 179.7(7)
C19 C16 C17 C20 0.9(10)
C16 C17 C18 C13 -0.3(12)
C20 C17 C18 C13 179.7(7)
N3 C13 C18 C17 179.7(8)
C14 C13 C18 C17 1.2(12)
C15 C16 C19 C5 123.6(9)
C17 C16 C19 C5 -57.8(9)
C15 C16 C19 C10 -123.1(9)
C17 C16 C19 C10 55.6(9)
C6 C5 C19 C16 -119.9(9)
C4 C5 C19 C16 57.4(9)
C6 C5 C19 C10 128.4(8)
C4 C5 C19 C10 -54.3(9)
C11 C10 C19 C16 122.0(9)
C9 C10 C19 C16 -55.5(10)
C11 C10 C19 C5 -126.6(9)
C9 C10 C19 C5 55.8(9)
C3 C4 C20 C17 121.1(9)
C5 C4 C20 C17 -55.5(9)
C3 C4 C20 C9 -127.3(9)
C5 C4 C20 C9 56.1(9)
C18 C17 C20 C4 -124.7(9)
C16 C17 C20 C4 55.2(9)
C18 C17 C20 C9 122.4(9)
C16 C17 C20 C9 -57.6(9)
C8 C9 C20 C4 129.0(8)
C10 C9 C20 C4 -54.4(9)
C8 C9 C20 C17 -119.2(9)
C10 C9 C20 C17 57.4(9)
